data_7134502
loop_
_publ_author_name
'Rathi, Shivani'
'Ahmad, Ikrar'
'Sankar, Muniappan'

_publ_section_title
;
 Unveiling the potential of tailored \b-substituted iron-porphyrins for
 highly efficient oxygen reduction reactions (ORR)
;
_journal_issue 47
_journal_name_full 'Chemical Communications'
_journal_page_first 8512
_journal_page_last 8515
_journal_paper_doi 10.1039/D5CC01286D
_journal_volume 61
_journal_year 2025
_chemical_formula_moiety 'C48 H36 Cl Fe N4'
_chemical_formula_sum 'C48 H36 Cl Fe N4'
_chemical_formula_weight 760.11
_chemical_name_systematic Fe(III)ClTPPMe4
_chemical_properties_physical Heat-sensitive
_space_group_crystal_system triclinic
_space_group_IT_number 2
_space_group_name_Hall '-P 1'
_space_group_name_H-M_alt 'P -1'
_atom_sites_solution_hydrogens geom
_atom_sites_solution_primary iterative
_audit_creation_date 2024-09-20
_audit_creation_method
;
Olex2 1.5
(compiled 2024.02.16 svn.r378c4104 for OlexSys, GUI svn.r6928)
;
_audit_update_record
;
2025-03-09 deposited with the CCDC.	2025-05-06 downloaded from the CCDC.
;
_cell_angle_alpha 68.7250(10)
_cell_angle_beta 70.7260(10)
_cell_angle_gamma 67.3450(10)
_cell_formula_units_Z 2
_cell_length_a 11.5966(3)
_cell_length_b 12.6443(3)
_cell_length_c 14.8717(4)
_cell_measurement_reflns_used 9717
_cell_measurement_temperature 100.00
_cell_measurement_theta_max 28.162
_cell_measurement_theta_min 2.717
_cell_volume 1828.74(8)
_computing_cell_refinement 'SAINT V8.40B (?, 2016)'
_computing_data_reduction 'SAINT V8.40B (?, 2016)'
_computing_molecular_graphics 'Olex2 1.5 (Dolomanov et al., 2009)'
_computing_publication_material 'Olex2 1.5 (Dolomanov et al., 2009)'
_computing_structure_refinement 'olex2.refine 1.5 (Bourhis et al., 2015)'
_computing_structure_solution 'olex2.solve 1.5 (Bourhis et al., 2015)'
_diffrn_ambient_temperature 100.00
_diffrn_measured_fraction_theta_full 0.999
_diffrn_measured_fraction_theta_max 0.998
_diffrn_measurement_device_type 'Bruker APEX-II CCD'
_diffrn_measurement_method '\f and \w scans'
_diffrn_radiation_type MoK\a
_diffrn_radiation_wavelength 0.71073
_diffrn_reflns_av_R_equivalents 0.0468
_diffrn_reflns_av_unetI/netI 0.0234
_diffrn_reflns_Laue_measured_fraction_full 0.999
_diffrn_reflns_Laue_measured_fraction_max 0.998
_diffrn_reflns_limit_h_max 15
_diffrn_reflns_limit_h_min -15
_diffrn_reflns_limit_k_max 16
_diffrn_reflns_limit_k_min -16
_diffrn_reflns_limit_l_max 19
_diffrn_reflns_limit_l_min -19
_diffrn_reflns_number 111181
_diffrn_reflns_point_group_measured_fraction_full 0.999
_diffrn_reflns_point_group_measured_fraction_max 0.998
_diffrn_reflns_theta_full 25.242
_diffrn_reflns_theta_max 28.206
_diffrn_reflns_theta_min 1.507
_diffrn_source_current 1.4
_diffrn_source_power 0.07
_diffrn_source_voltage 50.0
_diffrn_standards_number 0
_exptl_absorpt_coefficient_mu 0.527
_exptl_absorpt_correction_T_max 0.7457
_exptl_absorpt_correction_T_min 0.7111
_exptl_absorpt_correction_type multi-scan
_exptl_absorpt_process_details
;
SADABS-2016/2 (Bruker,2016/2) was used for absorption correction.
wR2(int) was 0.0677 before and 0.0522 after correction.
The Ratio of minimum to maximum transmission is 0.9536.
The \l/2 correction factor is Not present.
;
_exptl_crystal_colour 'metallic dark violet'
_exptl_crystal_colour_lustre metallic
_exptl_crystal_colour_modifier dark
_exptl_crystal_colour_primary violet
_exptl_crystal_density_diffrn 1.380
_exptl_crystal_description block
_exptl_crystal_F_000 790
_exptl_crystal_preparation 'CHCl3 and Toluene mixture'
_exptl_crystal_recrystallization_method 'Re-crystallisation from solvent: Chloroform/Hexane'
_exptl_crystal_size_max 0.215
_exptl_crystal_size_mid 0.189
_exptl_crystal_size_min 0.125
_refine_diff_density_max 0.637
_refine_diff_density_min -0.221
_refine_diff_density_rms 0.070
_refine_ls_extinction_method none
_refine_ls_goodness_of_fit_ref 1.043
_refine_ls_hydrogen_treatment constr
_refine_ls_matrix_type full
_refine_ls_number_parameters 491
_refine_ls_number_reflns 8990
_refine_ls_number_restraints 0
_refine_ls_restrained_S_all 1.043
_refine_ls_R_factor_all 0.0405
_refine_ls_R_factor_gt 0.0356
_refine_ls_shift/su_max 0.001
_refine_ls_shift/su_mean 0.000
_refine_ls_structure_factor_coef Fsqd
_refine_ls_weighting_details 'w=1/[\s^2^(Fo^2^)+(0.0563P)^2^+1.0400P] where P=(Fo^2^+2Fc^2^)/3'
_refine_ls_weighting_scheme calc
_refine_ls_wR_factor_gt 0.0976
_refine_ls_wR_factor_ref 0.1016
_reflns_Friedel_coverage 0.000
_reflns_number_gt 8065
_reflns_number_total 8990
_reflns_threshold_expression 'I > 2\s(I)'
_cod_data_source_file d5cc01286d2.cif
_cod_data_source_block ms_sr_feme4_1235_0m
_cod_depositor_comments 'Adding full bibliography for 7134502.cif.'
_cod_database_code 7134502
_shelx_shelxl_version_number 2019/3
_shelx_space_group_comment
;
The symmetry employed for this shelxl refinement is uniquely defined
by the following loop, which should always be used as a source of
symmetry information in preference to the above space-group names.
They are only intended as comments.
;
_shelx_estimated_absorpt_t_max 0.937
_shelx_estimated_absorpt_t_min 0.895
_olex2_refinement_description
;
1. Fixed Uiso
 At 1.2 times of:
  All C(H) groups
 At 1.5 times of:
  All C(H,H,H) groups
2.a Aromatic/amide H refined with riding coordinates:
 C00B(H00B), C00E(H00E), C00M(H00M), C00R(H00R), C00T(H00T), C00W(H00W),
 C00X(H00X), C00Y(H00Y), C00Z(H00Z), C010(H010), C011(H011), C012(H012),
 C013(H013), C014(H014), C015(H015), C016(H016), C017(H017), C019(H019),
 C01A(H01d), C01B(H01e), C01D(H01i), C01E(H01j), C01G(H01n), C01I(H01r)
2.b Idealised Me refined as rotating group:
 C018(H01a,H01b,H01c), C01C(H01f,H01g,H01h), C01F(H01k,H01l,H01m), C01H(H01o,
 H01p,H01q)
;
_olex2_submission_special_instructions 'No special instructions were received'

loop_
_space_group_symop_operation_xyz
'x, y, z'
'-x, -y, -z'

loop_
_atom_site_label
_atom_site_type_symbol
_atom_site_fract_x
_atom_site_fract_y
_atom_site_fract_z
_atom_site_U_iso_or_equiv
_atom_site_adp_type
_atom_site_occupancy
_atom_site_site_symmetry_order
_atom_site_calc_flag
_atom_site_refinement_flags_posn
_atom_site_refinement_flags_adp
_atom_site_refinement_flags_occupancy
_atom_site_disorder_assembly
_atom_site_disorder_group
Fe01 Fe 0.37459(2) 0.33023(2) 0.71083(2) 0.01363(7) Uani 1 1 d . . . . .
Cl02 Cl 0.23931(4) 0.22291(3) 0.77085(3) 0.02257(9) Uani 1 1 d . . . . .
N003 N 0.44259(12) 0.30327(11) 0.83525(9) 0.0161(2) Uani 1 1 d . . . . .
N004 N 0.36456(12) 0.40328(11) 0.56120(9) 0.0157(2) Uani 1 1 d . . . . .
N005 N 0.26029(12) 0.49273(11) 0.73131(9) 0.0151(2) Uani 1 1 d . . . . .
N006 N 0.54405(12) 0.21107(11) 0.66618(9) 0.0156(2) Uani 1 1 d . . . . .
C007 C 0.62541(14) 0.12621(13) 0.72542(11) 0.0167(3) Uani 1 1 d . . . . .
C008 C 0.17283(14) 0.57273(13) 0.67473(11) 0.0160(3) Uani 1 1 d . . . . .
C009 C 0.62588(14) 0.12374(13) 0.81994(11) 0.0167(3) Uani 1 1 d . . . . .
C00A C 0.17785(14) 0.57929(13) 0.57798(11) 0.0160(3) Uani 1 1 d . . . . .
C00B C 0.71236(15) 0.03667(14) 0.67593(11) 0.0190(3) Uani 1 1 d . . . . .
H00B H 0.778537 -0.030574 0.700511 0.023 Uiso 1 1 calc R U . . .
C00C C 0.73799(15) 0.03392(13) 0.86149(11) 0.0186(3) Uani 1 1 d . . . . .
C00D C 0.22702(14) 0.53061(13) 0.97992(11) 0.0167(3) Uani 1 1 d . . . . .
C00E C 0.11265(15) 0.62947(13) 0.81417(11) 0.0183(3) Uani 1 1 d . . . . .
H00E H 0.070397 0.671290 0.863500 0.022 Uiso 1 1 calc R U . . .
C00F C 0.27460(14) 0.50557(13) 0.52208(11) 0.0165(3) Uani 1 1 d . . . . .
C00G C 0.53650(14) 0.20392(13) 0.87283(11) 0.0171(3) Uani 1 1 d . . . . .
C00H C 0.29493(15) 0.52296(14) 0.41650(11) 0.0192(3) Uani 1 1 d . . . . .
C00I C 0.22370(14) 0.52660(13) 0.81766(11) 0.0157(3) Uani 1 1 d . . . . .
C00J C 0.43533(15) 0.29516(14) 0.99592(11) 0.0190(3) Uani 1 1 d . . . . .
C00K C 0.57906(14) 0.17668(13) 0.58020(11) 0.0162(3) Uani 1 1 d . . . . .
C00L C 0.43481(14) 0.35155(13) 0.48434(10) 0.0165(3) Uani 1 1 d . . . . .
C00M C 0.68167(15) 0.06673(13) 0.58742(11) 0.0189(3) Uani 1 1 d . . . . .
H00M H 0.720829 0.023119 0.539249 0.023 Uiso 1 1 calc R U . . .
C00N C 0.58534(14) 0.18271(13) 0.41230(10) 0.0169(3) Uani 1 1 d . . . . .
C00O C 0.06839(15) 0.67096(13) 0.53375(11) 0.0181(3) Uani 1 1 d . . . . .
C00P C 0.38141(14) 0.36210(13) 0.90877(11) 0.0163(3) Uani 1 1 d . . . . .
C00Q C 0.52900(14) 0.24064(13) 0.49541(10) 0.0161(3) Uani 1 1 d . . . . .
C00R C 0.84193(15) 0.07058(14) 0.85066(11) 0.0212(3) Uani 1 1 d . . . . .
H00R H 0.842914 0.149394 0.813681 0.025 Uiso 1 1 calc R U . . .
C00S C 0.28112(14) 0.46900(13) 0.89924(11) 0.0158(3) Uani 1 1 d . . . . .
C00T C 0.07907(15) 0.65608(13) 0.72781(11) 0.0188(3) Uani 1 1 d . . . . .
H00T H 0.007181 0.718061 0.706287 0.023 Uiso 1 1 calc R U . . .
C00U C 0.52935(15) 0.19600(14) 0.97447(11) 0.0198(3) Uani 1 1 d . . . . .
C00V C 0.39395(15) 0.42783(14) 0.39312(11) 0.0188(3) Uani 1 1 d . . . . .
C00W C 0.69592(16) 0.07098(14) 0.26024(11) 0.0224(3) Uani 1 1 d . . . . .
H00W H 0.733504 0.032928 0.208366 0.027 Uiso 1 1 calc R U . . .
C00X C 0.76017(16) 0.13169(15) 0.27690(12) 0.0240(3) Uani 1 1 d . . . . .
H00X H 0.841648 0.136170 0.236025 0.029 Uiso 1 1 calc R U . . .
C00Y C 0.52077(15) 0.12182(14) 0.39516(11) 0.0209(3) Uani 1 1 d . . . . .
H00Y H 0.438578 0.118491 0.435163 0.025 Uiso 1 1 calc R U . . .
C00Z C 0.70569(16) 0.18616(15) 0.35337(12) 0.0222(3) Uani 1 1 d . . . . .
H00Z H 0.751154 0.226213 0.365537 0.027 Uiso 1 1 calc R U . . .
C010 C 0.28209(16) 0.60956(15) 0.98179(12) 0.0238(3) Uani 1 1 d . . . . .
H010 H 0.354735 0.624332 0.931954 0.029 Uiso 1 1 calc R U . . .
C011 C 0.12289(16) 0.64874(15) 1.12810(12) 0.0235(3) Uani 1 1 d . . . . .
H011 H 0.087748 0.688837 1.178613 0.028 Uiso 1 1 calc R U . . .
C012 C 0.06654(17) 0.57201(15) 1.12560(12) 0.0244(3) Uani 1 1 d . . . . .
H012 H -0.007989 0.559612 1.174101 0.029 Uiso 1 1 calc R U . . .
C013 C 0.57657(17) 0.06567(15) 0.31931(12) 0.0232(3) Uani 1 1 d . . . . .
H013 H 0.532559 0.023548 0.308056 0.028 Uiso 1 1 calc R U . . .
C014 C 0.11904(16) 0.51268(15) 1.05184(12) 0.0220(3) Uani 1 1 d . . . . .
H014 H 0.080375 0.459275 1.050818 0.026 Uiso 1 1 calc R U . . .
C015 C -0.13096(17) 0.83502(16) 0.44320(13) 0.0287(4) Uani 1 1 d . . . . .
H015 H -0.197158 0.890215 0.410353 0.034 Uiso 1 1 calc R U . . .
C016 C 0.94432(16) -0.00770(16) 0.89377(13) 0.0275(4) Uani 1 1 d . . . . .
H016 H 1.013969 0.018389 0.887426 0.033 Uiso 1 1 calc R U . . .
C017 C -0.03478(18) 0.87165(15) 0.44708(13) 0.0284(4) Uani 1 1 d . . . . .
H017 H -0.036236 0.952501 0.418297 0.034 Uiso 1 1 calc R U . . .
C018 C 0.59847(17) 0.09353(16) 1.04803(12) 0.0293(4) Uani 1 1 d . . . . .
H01A H 0.591060 0.019107 1.047562 0.044 Uiso 1 1 calc R U . . .
H01B H 0.560221 0.105559 1.114335 0.044 Uiso 1 1 calc R U . . .
H01C H 0.689111 0.089248 1.030050 0.044 Uiso 1 1 calc R U . . .
C019 C 0.94491(18) -0.12343(17) 0.94583(13) 0.0320(4) Uani 1 1 d . . . . .
H019 H 1.014104 -0.176308 0.976257 0.038 Uiso 1 1 calc R U . . .
C01A C 0.23093(17) 0.66716(16) 1.05671(13) 0.0275(4) Uani 1 1 d . . . . .
H01D H 0.270392 0.719333 1.058804 0.033 Uiso 1 1 calc R U . . .
C01B C -0.03111(17) 0.63622(15) 0.53312(13) 0.0266(3) Uani 1 1 d . . . . .
H01E H -0.031715 0.556147 0.564162 0.032 Uiso 1 1 calc R U . . .
C01C C 0.45103(18) 0.41222(15) 0.29058(12) 0.0272(4) Uani 1 1 d . . . . .
H01F H 0.427869 0.348347 0.285101 0.041 Uiso 1 1 calc R U . . .
H01G H 0.544513 0.391515 0.277346 0.041 Uiso 1 1 calc R U . . .
H01H H 0.417968 0.486620 0.242350 0.041 Uiso 1 1 calc R U . . .
C01D C 0.06400(17) 0.79006(14) 0.49312(13) 0.0247(3) Uani 1 1 d . . . . .
H01I H 0.128755 0.815873 0.496818 0.030 Uiso 1 1 calc R U . . .
C01E C -0.13028(18) 0.71795(17) 0.48726(15) 0.0315(4) Uani 1 1 d . . . . .
H01J H -0.197372 0.693137 0.486309 0.038 Uiso 1 1 calc R U . . .
C01F C 0.23014(18) 0.62838(16) 0.34323(12) 0.0288(4) Uani 1 1 d . . . . .
H01K H 0.140778 0.631251 0.355306 0.043 Uiso 1 1 calc R U . . .
H01L H 0.274498 0.621460 0.276029 0.043 Uiso 1 1 calc R U . . .
H01M H 0.232760 0.701416 0.350408 0.043 Uiso 1 1 calc R U . . .
C01G C 0.84442(19) -0.16210(16) 0.95353(13) 0.0329(4) Uani 1 1 d . . . . .
H01N H 0.845705 -0.242037 0.988107 0.040 Uiso 1 1 calc R U . . .
C01H C 0.39433(18) 0.32116(16) 1.09456(12) 0.0289(4) Uani 1 1 d . . . . .
H01O H 0.400528 0.399670 1.085517 0.043 Uiso 1 1 calc R U . . .
H01P H 0.450178 0.260370 1.138023 0.043 Uiso 1 1 calc R U . . .
H01Q H 0.305542 0.320409 1.124498 0.043 Uiso 1 1 calc R U . . .
C01I C 0.74162(17) -0.08421(15) 0.91077(13) 0.0274(4) Uani 1 1 d . . . . .
H01R H 0.673739 -0.111527 0.915144 0.033 Uiso 1 1 calc R U . . .

loop_
_atom_site_aniso_label
_atom_site_aniso_U_11
_atom_site_aniso_U_22
_atom_site_aniso_U_33
_atom_site_aniso_U_23
_atom_site_aniso_U_13
_atom_site_aniso_U_12
Fe01 0.01397(11) 0.01428(11) 0.01109(10) -0.00444(7) -0.00310(7) -0.00144(8)
Cl02 0.02109(19) 0.02205(18) 0.02489(19) -0.00869(14) -0.00030(14) -0.00866(14)
N003 0.0154(6) 0.0176(6) 0.0138(6) -0.0058(5) -0.0037(4) -0.0017(5)
N004 0.0161(6) 0.0167(6) 0.0136(6) -0.0053(5) -0.0044(5) -0.0020(5)
N005 0.0160(6) 0.0157(5) 0.0133(6) -0.0050(4) -0.0040(4) -0.0030(5)
N006 0.0149(6) 0.0177(6) 0.0127(5) -0.0055(5) -0.0029(4) -0.0022(5)
C007 0.0149(7) 0.0174(6) 0.0156(7) -0.0049(5) -0.0027(5) -0.0026(5)
C008 0.0156(7) 0.0151(6) 0.0163(7) -0.0040(5) -0.0043(5) -0.0033(5)
C009 0.0155(7) 0.0177(6) 0.0144(6) -0.0037(5) -0.0042(5) -0.0022(5)
C00A 0.0166(7) 0.0154(6) 0.0159(7) -0.0032(5) -0.0061(5) -0.0038(5)
C00B 0.0161(7) 0.0197(7) 0.0190(7) -0.0078(6) -0.0032(5) -0.0011(5)
C00C 0.0185(7) 0.0191(7) 0.0126(6) -0.0045(5) -0.0046(5) 0.0012(6)
C00D 0.0175(7) 0.0178(6) 0.0143(6) -0.0069(5) -0.0047(5) -0.0015(5)
C00E 0.0188(7) 0.0161(6) 0.0176(7) -0.0064(5) -0.0023(5) -0.0025(5)
C00F 0.0180(7) 0.0171(6) 0.0143(7) -0.0034(5) -0.0058(5) -0.0041(5)
C00G 0.0166(7) 0.0192(7) 0.0139(6) -0.0043(5) -0.0044(5) -0.0030(5)
C00H 0.0225(8) 0.0213(7) 0.0140(7) -0.0040(6) -0.0065(6) -0.0053(6)
C00I 0.0166(7) 0.0155(6) 0.0149(6) -0.0058(5) -0.0023(5) -0.0041(5)
C00J 0.0185(7) 0.0232(7) 0.0157(7) -0.0069(6) -0.0058(6) -0.0035(6)
C00K 0.0145(7) 0.0174(6) 0.0152(7) -0.0066(5) -0.0015(5) -0.0028(5)
C00L 0.0169(7) 0.0199(7) 0.0129(6) -0.0050(5) -0.0023(5) -0.0061(6)
C00M 0.0171(7) 0.0201(7) 0.0181(7) -0.0089(6) -0.0026(5) -0.0017(6)
C00N 0.0190(7) 0.0179(6) 0.0119(6) -0.0054(5) -0.0030(5) -0.0027(5)
C00O 0.0186(7) 0.0183(7) 0.0164(7) -0.0050(5) -0.0069(5) -0.0016(6)
C00P 0.0167(7) 0.0189(7) 0.0137(6) -0.0054(5) -0.0032(5) -0.0050(5)
C00Q 0.0153(7) 0.0204(7) 0.0128(6) -0.0065(5) -0.0009(5) -0.0054(5)
C00R 0.0203(7) 0.0221(7) 0.0186(7) -0.0070(6) -0.0059(6) -0.0010(6)
C00S 0.0155(7) 0.0176(6) 0.0145(6) -0.0065(5) -0.0021(5) -0.0041(5)
C00T 0.0180(7) 0.0166(6) 0.0190(7) -0.0053(5) -0.0040(6) -0.0020(5)
C00U 0.0185(7) 0.0243(7) 0.0145(7) -0.0063(6) -0.0045(5) -0.0025(6)
C00V 0.0222(8) 0.0203(7) 0.0137(7) -0.0040(5) -0.0046(6) -0.0063(6)
C00W 0.0277(8) 0.0223(7) 0.0154(7) -0.0078(6) -0.0053(6) -0.0028(6)
C00X 0.0229(8) 0.0287(8) 0.0182(7) -0.0104(6) 0.0022(6) -0.0075(6)
C00Y 0.0202(7) 0.0261(7) 0.0161(7) -0.0062(6) -0.0024(6) -0.0078(6)
C00Z 0.0223(8) 0.0279(8) 0.0192(7) -0.0106(6) -0.0003(6) -0.0103(6)
C010 0.0217(8) 0.0276(8) 0.0249(8) -0.0125(7) -0.0013(6) -0.0084(6)
C011 0.0267(8) 0.0247(8) 0.0195(7) -0.0119(6) -0.0075(6) -0.0006(6)
C012 0.0256(8) 0.0274(8) 0.0173(7) -0.0093(6) 0.0006(6) -0.0065(6)
C013 0.0297(9) 0.0255(8) 0.0197(7) -0.0085(6) -0.0069(6) -0.0105(7)
C014 0.0239(8) 0.0248(7) 0.0195(7) -0.0103(6) -0.0006(6) -0.0093(6)
C015 0.0239(8) 0.0277(8) 0.0298(9) -0.0046(7) -0.0141(7) 0.0011(7)
C016 0.0199(8) 0.0350(9) 0.0266(8) -0.0137(7) -0.0093(7) 0.0011(7)
C017 0.0310(9) 0.0191(7) 0.0308(9) -0.0004(7) -0.0150(7) -0.0022(7)
C018 0.0274(9) 0.0337(9) 0.0170(7) -0.0066(7) -0.0078(6) 0.0033(7)
C019 0.0271(9) 0.0350(9) 0.0215(8) -0.0090(7) -0.0111(7) 0.0095(7)
C01A 0.0292(9) 0.0297(8) 0.0317(9) -0.0172(7) -0.0056(7) -0.0099(7)
C01B 0.0265(9) 0.0205(7) 0.0332(9) -0.0028(7) -0.0131(7) -0.0062(6)
C01C 0.0355(9) 0.0263(8) 0.0133(7) -0.0048(6) -0.0051(6) -0.0032(7)
C01D 0.0266(8) 0.0204(7) 0.0286(8) -0.0016(6) -0.0133(7) -0.0073(6)
C01E 0.0241(9) 0.0313(9) 0.0433(11) -0.0065(8) -0.0176(8) -0.0075(7)
C01F 0.0330(9) 0.0283(8) 0.0163(7) -0.0038(6) -0.0091(7) 0.0009(7)
C01G 0.0386(10) 0.0217(8) 0.0231(8) -0.0003(7) -0.0082(7) 0.0026(7)
C01H 0.0337(9) 0.0302(9) 0.0188(8) -0.0108(7) -0.0100(7) 0.0019(7)
C01I 0.0279(9) 0.0232(8) 0.0254(8) -0.0014(6) -0.0070(7) -0.0056(7)

loop_
_atom_type_symbol
_atom_type_description
_atom_type_scat_dispersion_real
_atom_type_scat_dispersion_imag
_atom_type_scat_source
C C 0.0033 0.0016 'International Tables Vol C Tables 4.2.6.8 and 6.1.1.4'
H H 0.0000 0.0000 'International Tables Vol C Tables 4.2.6.8 and 6.1.1.4'
Cl Cl 0.1484 0.1585 'International Tables Vol C Tables 4.2.6.8 and 6.1.1.4'
Fe Fe 0.3463 0.8444 'International Tables Vol C Tables 4.2.6.8 and 6.1.1.4'
N N 0.0061 0.0033 'International Tables Vol C Tables 4.2.6.8 and 6.1.1.4'

loop_
_geom_angle_atom_site_label_1
_geom_angle_atom_site_label_2
_geom_angle_atom_site_label_3
_geom_angle
_geom_angle_site_symmetry_1
_geom_angle_site_symmetry_3
_geom_angle_publ_flag
N003 Fe01 Cl02 103.26(4) . . ?
N004 Fe01 Cl02 102.89(4) . . ?
N004 Fe01 N003 153.85(5) . . ?
N005 Fe01 Cl02 102.99(4) . . ?
N005 Fe01 N003 86.97(5) . . ?
N005 Fe01 N004 87.12(5) . . ?
N006 Fe01 Cl02 102.57(4) . . ?
N006 Fe01 N003 87.11(5) . . ?
N006 Fe01 N004 87.33(5) . . ?
N006 Fe01 N005 154.44(5) . . ?
C00G N003 Fe01 125.44(10) . . ?
C00G N003 C00P 105.91(12) . . ?
C00P N003 Fe01 126.56(10) . . ?
C00F N004 Fe01 126.53(10) . . ?
C00F N004 C00L 105.86(12) . . ?
C00L N004 Fe01 127.11(10) . . ?
C008 N005 Fe01 124.47(10) . . ?
C00I N005 Fe01 126.54(10) . . ?
C00I N005 C008 105.81(12) . . ?
C007 N006 Fe01 126.40(10) . . ?
C007 N006 C00K 105.94(12) . . ?
C00K N006 Fe01 125.13(10) . . ?
N006 C007 C009 126.51(13) . . ?
N006 C007 C00B 109.97(13) . . ?
C009 C007 C00B 123.51(13) . . ?
N005 C008 C00A 126.16(13) . . ?
N005 C008 C00T 109.81(12) . . ?
C00A C008 C00T 123.87(13) . . ?
C007 C009 C00C 115.81(13) . . ?
C007 C009 C00G 124.74(14) . . ?
C00G C009 C00C 119.24(13) . . ?
C008 C00A C00F 124.74(13) . . ?
C008 C00A C00O 116.08(13) . . ?
C00F C00A C00O 119.16(13) . . ?
C007 C00B H00B 126.5 . . ?
C00M C00B C007 106.93(13) . . ?
C00M C00B H00B 126.5 . . ?
C00R C00C C009 118.39(14) . . ?
C00R C00C C01I 119.10(14) . . ?
C01I C00C C009 122.50(15) . . ?
C010 C00D C00S 120.33(14) . . ?
C014 C00D C00S 120.60(14) . . ?
C014 C00D C010 119.04(14) . . ?
C00I C00E H00E 126.2 . . ?
C00T C00E H00E 126.2 . . ?
C00T C00E C00I 107.51(13) . . ?
N004 C00F C00A 123.94(13) . . ?
N004 C00F C00H 110.15(13) . . ?
C00A C00F C00H 125.91(13) . . ?
N003 C00G C009 124.59(13) . . ?
N003 C00G C00U 110.27(12) . . ?
C009 C00G C00U 125.14(14) . . ?
C00F C00H C01F 128.05(14) . . ?
C00V C00H C00F 106.86(13) . . ?
C00V C00H C01F 124.88(14) . . ?
N005 C00I C00E 109.78(12) . . ?
N005 C00I C00S 126.54(13) . . ?
C00S C00I C00E 123.65(13) . . ?
C00P C00J C01H 128.59(14) . . ?
C00U C00J C00P 106.97(13) . . ?
C00U C00J C01H 124.34(14) . . ?
N006 C00K C00M 109.83(12) . . ?
N006 C00K C00Q 126.34(13) . . ?
C00Q C00K C00M 123.74(13) . . ?
N004 C00L C00Q 123.84(13) . . ?
N004 C00L C00V 110.09(13) . . ?
C00Q C00L C00V 126.06(13) . . ?
C00B C00M C00K 107.27(13) . . ?
C00B C00M H00M 126.4 . . ?
C00K C00M H00M 126.4 . . ?
C00Y C00N C00Q 120.94(13) . . ?
C00Z C00N C00Q 119.82(14) . . ?
C00Z C00N C00Y 119.20(14) . . ?
C01B C00O C00A 119.23(14) . . ?
C01B C00O C01D 119.01(14) . . ?
C01D C00O C00A 121.76(14) . . ?
N003 C00P C00J 110.00(12) . . ?
N003 C00P C00S 123.96(13) . . ?
C00S C00P C00J 126.03(13) . . ?
C00K C00Q C00N 115.12(13) . . ?
C00L C00Q C00K 124.79(13) . . ?
C00L C00Q C00N 120.08(13) . . ?
C00C C00R H00R 119.8 . . ?
C016 C00R C00C 120.32(16) . . ?
C016 C00R H00R 119.8 . . ?
C00I C00S C00D 114.91(12) . . ?
C00P C00S C00D 120.17(13) . . ?
C00P C00S C00I 124.91(13) . . ?
C008 C00T H00T 126.5 . . ?
C00E C00T C008 107.03(13) . . ?
C00E C00T H00T 126.5 . . ?
C00G C00U C018 127.94(14) . . ?
C00J C00U C00G 106.73(13) . . ?
C00J C00U C018 124.95(14) . . ?
C00H C00V C00L 106.86(13) . . ?
C00H C00V C01C 124.83(14) . . ?
C00L C00V C01C 128.24(14) . . ?
C00X C00W H00W 120.1 . . ?
C00X C00W C013 119.87(14) . . ?
C013 C00W H00W 120.1 . . ?
C00W C00X H00X 120.0 . . ?
C00W C00X C00Z 119.97(15) . . ?
C00Z C00X H00X 120.0 . . ?
C00N C00Y H00Y 120.0 . . ?
C00N C00Y C013 119.99(15) . . ?
C013 C00Y H00Y 120.0 . . ?
C00N C00Z H00Z 119.7 . . ?
C00X C00Z C00N 120.67(15) . . ?
C00X C00Z H00Z 119.7 . . ?
C00D C010 H010 120.0 . . ?
C00D C010 C01A 120.09(16) . . ?
C01A C010 H010 120.0 . . ?
C012 C011 H011 120.1 . . ?
C012 C011 C01A 119.76(15) . . ?
C01A C011 H011 120.1 . . ?
C011 C012 H012 120.0 . . ?
C011 C012 C014 119.90(16) . . ?
C014 C012 H012 120.0 . . ?
C00W C013 C00Y 120.28(15) . . ?
C00W C013 H013 119.9 . . ?
C00Y C013 H013 119.9 . . ?
C00D C014 C012 120.81(15) . . ?
C00D C014 H014 119.6 . . ?
C012 C014 H014 119.6 . . ?
C017 C015 H015 120.1 . . ?
C01E C015 H015 120.1 . . ?
C01E C015 C017 119.82(15) . . ?
C00R C016 H016 119.9 . . ?
C019 C016 C00R 120.16(17) . . ?
C019 C016 H016 119.9 . . ?
C015 C017 H017 120.0 . . ?
C015 C017 C01D 120.08(16) . . ?
C01D C017 H017 120.0 . . ?
C00U C018 H01A 109.5 . . ?
C00U C018 H01B 109.5 . . ?
C00U C018 H01C 109.5 . . ?
H01A C018 H01B 109.5 . . ?
H01A C018 H01C 109.5 . . ?
H01B C018 H01C 109.5 . . ?
C016 C019 H019 120.0 . . ?
C016 C019 C01G 119.91(16) . . ?
C01G C019 H019 120.0 . . ?
C010 C01A H01D 119.8 . . ?
C011 C01A C010 120.37(16) . . ?
C011 C01A H01D 119.8 . . ?
C00O C01B H01E 119.7 . . ?
C00O C01B C01E 120.53(16) . . ?
C01E C01B H01E 119.7 . . ?
C00V C01C H01F 109.5 . . ?
C00V C01C H01G 109.5 . . ?
C00V C01C H01H 109.5 . . ?
H01F C01C H01G 109.5 . . ?
H01F C01C H01H 109.5 . . ?
H01G C01C H01H 109.5 . . ?
C00O C01D C017 120.39(16) . . ?
C00O C01D H01I 119.8 . . ?
C017 C01D H01I 119.8 . . ?
C015 C01E C01B 120.03(16) . . ?
C015 C01E H01J 120.0 . . ?
C01B C01E H01J 120.0 . . ?
C00H C01F H01K 109.5 . . ?
C00H C01F H01L 109.5 . . ?
C00H C01F H01M 109.5 . . ?
H01K C01F H01L 109.5 . . ?
H01K C01F H01M 109.5 . . ?
H01L C01F H01M 109.5 . . ?
C019 C01G H01N 119.9 . . ?
C019 C01G C01I 120.21(17) . . ?
C01I C01G H01N 119.9 . . ?
C00J C01H H01O 109.5 . . ?
C00J C01H H01P 109.5 . . ?
C00J C01H H01Q 109.5 . . ?
H01O C01H H01P 109.5 . . ?
H01O C01H H01Q 109.5 . . ?
H01P C01H H01Q 109.5 . . ?
C00C C01I H01R 119.9 . . ?
C01G C01I C00C 120.17(17) . . ?
C01G C01I H01R 119.9 . . ?

loop_
_geom_bond_atom_site_label_1
_geom_bond_atom_site_label_2
_geom_bond_distance
_geom_bond_site_symmetry_2
_geom_bond_publ_flag
Fe01 Cl02 2.2216(4) . ?
Fe01 N003 2.1119(12) . ?
Fe01 N004 2.1012(12) . ?
Fe01 N005 2.0399(12) . ?
Fe01 N006 2.0387(12) . ?
N003 C00G 1.3838(18) . ?
N003 C00P 1.3871(18) . ?
N004 C00F 1.3838(18) . ?
N004 C00L 1.3839(18) . ?
N005 C008 1.3839(18) . ?
N005 C00I 1.3828(18) . ?
N006 C007 1.3785(18) . ?
N006 C00K 1.3833(18) . ?
C007 C009 1.397(2) . ?
C007 C00B 1.441(2) . ?
C008 C00A 1.394(2) . ?
C008 C00T 1.439(2) . ?
C009 C00C 1.499(2) . ?
C009 C00G 1.397(2) . ?
C00A C00F 1.400(2) . ?
C00A C00O 1.5006(19) . ?
C00B H00B 0.9500 . ?
C00B C00M 1.359(2) . ?
C00C C00R 1.394(2) . ?
C00C C01I 1.396(2) . ?
C00D C00S 1.4984(19) . ?
C00D C010 1.389(2) . ?
C00D C014 1.386(2) . ?
C00E H00E 0.9500 . ?
C00E C00I 1.435(2) . ?
C00E C00T 1.353(2) . ?
C00F C00H 1.454(2) . ?
C00G C00U 1.455(2) . ?
C00H C00V 1.365(2) . ?
C00H C01F 1.498(2) . ?
C00I C00S 1.401(2) . ?
C00J C00P 1.455(2) . ?
C00J C00U 1.368(2) . ?
C00J C01H 1.502(2) . ?
C00K C00M 1.436(2) . ?
C00K C00Q 1.401(2) . ?
C00L C00Q 1.399(2) . ?
C00L C00V 1.455(2) . ?
C00M H00M 0.9500 . ?
C00N C00Q 1.4989(19) . ?
C00N C00Y 1.390(2) . ?
C00N C00Z 1.389(2) . ?
C00O C01B 1.387(2) . ?
C00O C01D 1.392(2) . ?
C00P C00S 1.399(2) . ?
C00R H00R 0.9500 . ?
C00R C016 1.392(2) . ?
C00T H00T 0.9500 . ?
C00U C018 1.506(2) . ?
C00V C01C 1.501(2) . ?
C00W H00W 0.9500 . ?
C00W C00X 1.381(2) . ?
C00W C013 1.385(2) . ?
C00X H00X 0.9500 . ?
C00X C00Z 1.388(2) . ?
C00Y H00Y 0.9500 . ?
C00Y C013 1.393(2) . ?
C00Z H00Z 0.9500 . ?
C010 H010 0.9500 . ?
C010 C01A 1.394(2) . ?
C011 H011 0.9500 . ?
C011 C012 1.378(2) . ?
C011 C01A 1.385(2) . ?
C012 H012 0.9500 . ?
C012 C014 1.393(2) . ?
C013 H013 0.9500 . ?
C014 H014 0.9500 . ?
C015 H015 0.9500 . ?
C015 C017 1.386(3) . ?
C015 C01E 1.382(3) . ?
C016 H016 0.9500 . ?
C016 C019 1.384(3) . ?
C017 H017 0.9500 . ?
C017 C01D 1.393(2) . ?
C018 H01A 0.9800 . ?
C018 H01B 0.9800 . ?
C018 H01C 0.9800 . ?
C019 H019 0.9500 . ?
C019 C01G 1.386(3) . ?
C01A H01D 0.9500 . ?
C01B H01E 0.9500 . ?
C01B C01E 1.395(2) . ?
C01C H01F 0.9800 . ?
C01C H01G 0.9800 . ?
C01C H01H 0.9800 . ?
C01D H01I 0.9500 . ?
C01E H01J 0.9500 . ?
C01F H01K 0.9800 . ?
C01F H01L 0.9800 . ?
C01F H01M 0.9800 . ?
C01G H01N 0.9500 . ?
C01G C01I 1.392(2) . ?
C01H H01O 0.9800 . ?
C01H H01P 0.9800 . ?
C01H H01Q 0.9800 . ?
C01I H01R 0.9500 . ?

loop_
_geom_torsion_atom_site_label_1
_geom_torsion_atom_site_label_2
_geom_torsion_atom_site_label_3
_geom_torsion_atom_site_label_4
_geom_torsion
_geom_torsion_site_symmetry_1
_geom_torsion_site_symmetry_2
_geom_torsion_site_symmetry_3
_geom_torsion_site_symmetry_4
_geom_torsion_publ_flag
Fe01 N003 C00G C009 19.7(2) . . . . ?
Fe01 N003 C00G C00U -160.85(10) . . . . ?
Fe01 N003 C00P C00J 161.87(10) . . . . ?
Fe01 N003 C00P C00S -17.0(2) . . . . ?
Fe01 N004 C00F C00A 2.7(2) . . . . ?
Fe01 N004 C00F C00H -176.54(10) . . . . ?
Fe01 N004 C00L C00Q -2.2(2) . . . . ?
Fe01 N004 C00L C00V 176.50(10) . . . . ?
Fe01 N005 C008 C00A -24.7(2) . . . . ?
Fe01 N005 C008 C00T 159.74(10) . . . . ?
Fe01 N005 C00I C00E -160.79(10) . . . . ?
Fe01 N005 C00I C00S 17.1(2) . . . . ?
Fe01 N006 C007 C009 -17.4(2) . . . . ?
Fe01 N006 C007 C00B 162.18(10) . . . . ?
Fe01 N006 C00K C00M -161.23(10) . . . . ?
Fe01 N006 C00K C00Q 22.1(2) . . . . ?
N003 C00G C00U C00J -3.52(18) . . . . ?
N003 C00G C00U C018 169.61(16) . . . . ?
N003 C00P C00S C00D -175.66(14) . . . . ?
N003 C00P C00S C00I 4.4(2) . . . . ?
N004 C00F C00H C00V 2.64(18) . . . . ?
N004 C00F C00H C01F -172.33(16) . . . . ?
N004 C00L C00Q C00K -10.8(2) . . . . ?
N004 C00L C00Q C00N 170.18(14) . . . . ?
N004 C00L C00V C00H -2.69(18) . . . . ?
N004 C00L C00V C01C 174.25(16) . . . . ?
N005 C008 C00A C00F -0.8(2) . . . . ?
N005 C008 C00A C00O 177.60(14) . . . . ?
N005 C008 C00T C00E 2.36(17) . . . . ?
N005 C00I C00S C00D 175.84(14) . . . . ?
N005 C00I C00S C00P -4.2(2) . . . . ?
N006 C007 C009 C00C -169.84(14) . . . . ?
N006 C007 C009 C00G 4.8(3) . . . . ?
N006 C007 C00B C00M -1.04(18) . . . . ?
N006 C00K C00M C00B -2.31(18) . . . . ?
N006 C00K C00Q C00L 0.5(3) . . . . ?
N006 C00K C00Q C00N 179.52(14) . . . . ?
C007 N006 C00K C00M 1.62(17) . . . . ?
C007 N006 C00K C00Q -175.03(15) . . . . ?
C007 C009 C00C C00R 95.46(17) . . . . ?
C007 C009 C00C C01I -84.88(19) . . . . ?
C007 C009 C00G N003 -6.4(3) . . . . ?
C007 C009 C00G C00U 174.29(15) . . . . ?
C007 C00B C00M C00K 1.97(17) . . . . ?
C008 N005 C00I C00E -0.42(16) . . . . ?
C008 N005 C00I C00S 177.45(14) . . . . ?
C008 C00A C00F N004 12.3(2) . . . . ?
C008 C00A C00F C00H -168.59(15) . . . . ?
C008 C00A C00O C01B -98.53(18) . . . . ?
C008 C00A C00O C01D 81.57(19) . . . . ?
C009 C007 C00B C00M 178.52(15) . . . . ?
C009 C00C C00R C016 175.72(14) . . . . ?
C009 C00C C01I C01G -175.84(15) . . . . ?
C009 C00G C00U C00J 175.89(15) . . . . ?
C009 C00G C00U C018 -11.0(3) . . . . ?
C00A C008 C00T C00E -173.29(15) . . . . ?
C00A C00F C00H C00V -176.55(15) . . . . ?
C00A C00F C00H C01F 8.5(3) . . . . ?
C00A C00O C01B C01E -176.13(16) . . . . ?
C00A C00O C01D C017 175.96(16) . . . . ?
C00B C007 C009 C00C 10.7(2) . . . . ?
C00B C007 C009 C00G -174.69(15) . . . . ?
C00C C009 C00G N003 168.07(14) . . . . ?
C00C C009 C00G C00U -11.3(2) . . . . ?
C00C C00R C016 C019 1.5(2) . . . . ?
C00D C010 C01A C011 -1.8(3) . . . . ?
C00E C00I C00S C00D -6.6(2) . . . . ?
C00E C00I C00S C00P 173.39(15) . . . . ?
C00F N004 C00L C00Q -174.49(14) . . . . ?
C00F N004 C00L C00V 4.25(17) . . . . ?
C00F C00A C00O C01B 79.96(19) . . . . ?
C00F C00A C00O C01D -99.94(18) . . . . ?
C00F C00H C00V C00L 0.03(17) . . . . ?
C00F C00H C00V C01C -177.05(15) . . . . ?
C00G N003 C00P C00J -2.28(17) . . . . ?
C00G N003 C00P C00S 178.81(14) . . . . ?
C00G C009 C00C C00R -79.48(19) . . . . ?
C00G C009 C00C C01I 100.18(19) . . . . ?
C00I N005 C008 C00A 174.38(14) . . . . ?
C00I N005 C008 C00T -1.15(16) . . . . ?
C00I C00E C00T C008 -2.52(17) . . . . ?
C00J C00P C00S C00D 5.6(2) . . . . ?
C00J C00P C00S C00I -174.35(15) . . . . ?
C00K N006 C007 C009 -179.92(15) . . . . ?
C00K N006 C007 C00B -0.38(17) . . . . ?
C00L N004 C00F C00A 174.98(14) . . . . ?
C00L N004 C00F C00H -4.23(17) . . . . ?
C00M C00K C00Q C00L -175.71(15) . . . . ?
C00M C00K C00Q C00N 3.3(2) . . . . ?
C00N C00Y C013 C00W -0.5(2) . . . . ?
C00O C00A C00F N004 -166.02(14) . . . . ?
C00O C00A C00F C00H 13.1(2) . . . . ?
C00O C01B C01E C015 -0.9(3) . . . . ?
C00P N003 C00G C009 -175.88(15) . . . . ?
C00P N003 C00G C00U 3.53(17) . . . . ?
C00P C00J C00U C00G 1.97(18) . . . . ?
C00P C00J C00U C018 -171.41(16) . . . . ?
C00Q C00K C00M C00B 174.44(15) . . . . ?
C00Q C00L C00V C00H 176.00(15) . . . . ?
C00Q C00L C00V C01C -7.0(3) . . . . ?
C00Q C00N C00Y C013 -178.12(14) . . . . ?
C00Q C00N C00Z C00X 179.15(15) . . . . ?
C00R C00C C01I C01G 3.8(2) . . . . ?
C00R C016 C019 C01G 1.2(3) . . . . ?
C00S C00D C010 C01A 179.63(15) . . . . ?
C00S C00D C014 C012 -178.41(14) . . . . ?
C00T C008 C00A C00F 174.14(15) . . . . ?
C00T C008 C00A C00O -7.5(2) . . . . ?
C00T C00E C00I N005 1.92(18) . . . . ?
C00T C00E C00I C00S -176.03(14) . . . . ?
C00U C00J C00P N003 0.13(18) . . . . ?
C00U C00J C00P C00S 179.02(15) . . . . ?
C00V C00L C00Q C00K 170.64(15) . . . . ?
C00V C00L C00Q C00N -8.4(2) . . . . ?
C00W C00X C00Z C00N -1.5(3) . . . . ?
C00X C00W C013 C00Y 0.3(2) . . . . ?
C00Y C00N C00Q C00K 100.88(17) . . . . ?
C00Y C00N C00Q C00L -80.03(19) . . . . ?
C00Y C00N C00Z C00X 1.3(2) . . . . ?
C00Z C00N C00Q C00K -76.93(18) . . . . ?
C00Z C00N C00Q C00L 102.16(18) . . . . ?
C00Z C00N C00Y C013 -0.3(2) . . . . ?
C010 C00D C00S C00I -93.34(18) . . . . ?
C010 C00D C00S C00P 86.69(19) . . . . ?
C010 C00D C014 C012 -0.5(2) . . . . ?
C011 C012 C014 C00D -0.6(3) . . . . ?
C012 C011 C01A C010 0.7(3) . . . . ?
C013 C00W C00X C00Z 0.7(2) . . . . ?
C014 C00D C00S C00I 84.58(18) . . . . ?
C014 C00D C00S C00P -95.39(18) . . . . ?
C014 C00D C010 C01A 1.7(2) . . . . ?
C015 C017 C01D C00O 1.3(3) . . . . ?
C016 C019 C01G C01I -1.3(3) . . . . ?
C017 C015 C01E C01B -1.8(3) . . . . ?
C019 C01G C01I C00C -1.2(3) . . . . ?
C01A C011 C012 C014 0.5(3) . . . . ?
C01B C00O C01D C017 -3.9(3) . . . . ?
C01D C00O C01B C01E 3.8(3) . . . . ?
C01E C015 C017 C01D 1.6(3) . . . . ?
C01F C00H C00V C00L 175.21(16) . . . . ?
C01F C00H C00V C01C -1.9(3) . . . . ?
C01H C00J C00P N003 -176.27(16) . . . . ?
C01H C00J C00P C00S 2.6(3) . . . . ?
C01H C00J C00U C00G 178.57(16) . . . . ?
C01H C00J C00U C018 5.2(3) . . . . ?
C01I C00C C00R C016 -3.9(2) . . . . ?
